data_7134430
loop_
_publ_author_name
'Drushliak, Viktoriia'
'Szafra\'nski, Marek'

_publ_section_title
;
 Effect of pressure and temperature on the structure and optical
 properties of two-dimensional lead iodide perovskites
;
_journal_issue 44
_journal_name_full 'Chemical Communications'
_journal_page_first 8019
_journal_page_last 8022
_journal_paper_doi 10.1039/D5CC01232E
_journal_volume 61
_journal_year 2025
_chemical_formula_sum 'C H6 Cs I4 N3 Pb'
_chemical_formula_weight 907.79
_chemical_name_systematic 'Cesium guanidinium lead tetraiodide'
_space_group_crystal_system orthorhombic
_space_group_IT_number 58
_space_group_name_Hall '-P 2 2n'
_space_group_name_H-M_alt 'P n n m'
_atom_sites_solution_hydrogens mixed
_atom_sites_solution_primary heavy
_audit_creation_date 2024-10-24
_audit_creation_method
;
Olex2 1.5
(compiled 2023.03.06 svn.rbb2c1857 for OlexSys, GUI svn.r6748)
;
_audit_update_record
;
2025-03-03 deposited with the CCDC.	2025-04-23 downloaded from the CCDC.
;
_cell_angle_alpha 90
_cell_angle_beta 90
_cell_angle_gamma 90
_cell_formula_units_Z 8
_cell_length_a 17.69(5)
_cell_length_b 11.8898(10)
_cell_length_c 11.5310(11)
_cell_measurement_pressure 4000000(30000)
_cell_measurement_reflns_used 2580
_cell_measurement_temperature 293(2)
_cell_measurement_theta_max 28.5040
_cell_measurement_theta_min 2.4180
_cell_volume 2425(7)
_computing_cell_refinement 'CrysAlisPro 1.171.40.53 (Rigaku OD, 2019)'
_computing_data_collection 'CrysAlisPro 1.171.40.53 (Rigaku OD, 2019)'
_computing_data_reduction 'CrysAlisPro 1.171.40.53 (Rigaku OD, 2019)'
_computing_molecular_graphics 'Olex2 1.5 (Dolomanov et al., 2009)'
_computing_publication_material 'Olex2 1.5 (Dolomanov et al., 2009)'
_computing_structure_refinement 'SHELXL 2018/3 (Sheldrick, 2015)'
_computing_structure_solution 'SHELXS  (Sheldrick, 2008)'
_diffrn_ambient_temperature 293(2)
_diffrn_detector 'CCD plate'
_diffrn_detector_area_resol_mean 10.3200
_diffrn_detector_type Atlas
_diffrn_measured_fraction_theta_full 0.240
_diffrn_measured_fraction_theta_max 0.195
_diffrn_measurement_details
;
List of Runs (angles in degrees, time in seconds):

  # Type    Start    End  Width  t~exp~   \w     \q     \k     \f   Frames
#--------------------------------------------------------------------------
  1  \f    -35.00  19.99   0.47   60.00   0.00 -30.00   0.00    --   117
  2  \f    140.00 199.69   0.47   60.00   0.00 -30.00   0.00    --   127
  3  \f    160.00 216.87   0.47   60.00   0.00  30.00   0.00    --   121
  4  \f    -20.00  34.99   0.47   60.00   0.00  30.00   0.00    --   117
  5  \w    -24.00  23.94   0.47   60.00    --   30.00  39.46 -12.90  102
  6  \w    -24.00  23.94   0.47   60.00    --   30.00  39.46 167.10  102
  7  \w    -50.00   9.69   0.47   60.00    --  -30.00  39.46 167.10  127
  8  \w    -50.00   9.69   0.47   60.00    --  -30.00  39.46 -12.90  127
  9  \w    -64.00  -8.07   0.47   60.00    --  -30.00  81.40 -28.90  119
 10  \w    -64.00  -8.07   0.47   60.00    --  -30.00  81.40 151.10  119
 11  \w    -19.00   7.79   0.47   60.00    --   30.00  81.40 151.10   57
 12  \w    -19.00   7.79   0.47   60.00    --   30.00  81.40 -28.90   57
 13  \w    -43.00 -21.38   0.47   60.00    --   30.00 134.60 -56.90   46
 14  \w    -43.00 -21.38   0.47   60.00    --   30.00 134.60 123.10   46
 15  \w    -90.00 -36.42   0.47   60.00    --  -30.00 134.60 123.10  114
 16  \w    -90.00 -36.42   0.47   60.00    --  -30.00 134.60 -56.90  114
;
_diffrn_measurement_device 'four-circle diffractometer'
_diffrn_measurement_device_type 'Xcalibur, Atlas, Gemini ultra'
_diffrn_measurement_method '\w and \f scans'
_diffrn_orient_matrix_type 'CrysAlisPro convention (1999,Acta A55,543-557)'
_diffrn_orient_matrix_UB_11 -0.0399064000
_diffrn_orient_matrix_UB_12 -0.0031839000
_diffrn_orient_matrix_UB_13 -0.0034693000
_diffrn_orient_matrix_UB_21 -0.0028380000
_diffrn_orient_matrix_UB_22 0.0555978000
_diffrn_orient_matrix_UB_23 0.0217582000
_diffrn_orient_matrix_UB_31 0.0014706000
_diffrn_orient_matrix_UB_32 0.0213816000
_diffrn_orient_matrix_UB_33 -0.0575259000
_diffrn_radiation_monochromator graphite
_diffrn_radiation_probe x-ray
_diffrn_radiation_type 'Mo K\a'
_diffrn_radiation_wavelength 0.71073
_diffrn_reflns_av_R_equivalents 0.0859
_diffrn_reflns_av_unetI/netI 0.0332
_diffrn_reflns_Laue_measured_fraction_full 0.240
_diffrn_reflns_Laue_measured_fraction_max 0.195
_diffrn_reflns_limit_h_max 4
_diffrn_reflns_limit_h_min -4
_diffrn_reflns_limit_k_max 15
_diffrn_reflns_limit_k_min -15
_diffrn_reflns_limit_l_max 15
_diffrn_reflns_limit_l_min -15
_diffrn_reflns_number 9566
_diffrn_reflns_point_group_measured_fraction_full 0.240
_diffrn_reflns_point_group_measured_fraction_max 0.195
_diffrn_reflns_theta_full 25.242
_diffrn_reflns_theta_max 28.549
_diffrn_reflns_theta_min 2.461
_diffrn_source 'fine-focus sealed X-ray tube'
_diffrn_source_type 'Enhance (Mo) X-ray Source'
_exptl_absorpt_coefficient_mu 27.002
_exptl_absorpt_correction_T_max 0.432
_exptl_absorpt_correction_T_min 0.101
_exptl_absorpt_correction_type gaussian
_exptl_absorpt_process_details
;
CrysAlisPro 1.171.40.53 (Rigaku Oxford Diffraction, 2019)
Numerical absorption correction based on gaussian integration over
			a multifaceted crystal model (Absorb Angel (2004) J. Appl. Cryst. 37:486-492)
;
_exptl_crystal_colour red
_exptl_crystal_density_diffrn 4.971
_exptl_crystal_description plate
_exptl_crystal_F_000 3056
_exptl_crystal_preparation 'mounted in a diamond-anvil cell '
_exptl_crystal_size_max 0.18
_exptl_crystal_size_mid 0.13
_exptl_crystal_size_min 0.04
_refine_diff_density_max 0.757
_refine_diff_density_min -0.647
_refine_diff_density_rms 0.166
_refine_ls_extinction_method none
_refine_ls_goodness_of_fit_ref 1.231
_refine_ls_hydrogen_treatment constr
_refine_ls_matrix_type full
_refine_ls_number_parameters 81
_refine_ls_number_reflns 634
_refine_ls_number_restraints 0
_refine_ls_restrained_S_all 1.231
_refine_ls_R_factor_all 0.0775
_refine_ls_R_factor_gt 0.0472
_refine_ls_shift/su_max 0.000
_refine_ls_shift/su_mean 0.000
_refine_ls_structure_factor_coef Fsqd
_refine_ls_weighting_details 'w=1/[\s^2^(Fo^2^)+(0.0180P)^2^+114.9495P] where P=(Fo^2^+2Fc^2^)/3'
_refine_ls_weighting_scheme calc
_refine_ls_wR_factor_gt 0.0946
_refine_ls_wR_factor_ref 0.1084
_reflns_Friedel_coverage 0.000
_reflns_number_gt 420
_reflns_number_total 634
_reflns_threshold_expression 'I > 2\s(I)'
_cod_data_source_file d5cc01232e2.cif
_cod_data_source_block CsGPbI4_4
_cod_depositor_comments 'Adding full bibliography for 7134427--7134444.cif.'
_cod_original_cell_volume 2426(7)
_cod_database_code 7134430
_shelx_shelxl_version_number 2018/3
_shelx_space_group_comment
;
The symmetry employed for this shelxl refinement is uniquely defined
by the following loop, which should always be used as a source of
symmetry information in preference to the above space-group names.
They are only intended as comments.
;
_shelx_estimated_absorpt_t_max 0.411
_shelx_estimated_absorpt_t_min 0.085
_exptl_absorpt_special_details
; 
Data were collected at room temperature and pressure of 4.00(3) GPa
(4000000 kPa). 
Pressure was determined by monitoring the shift of the ruby
R1-fluorescence line.
"_diffrn_measured_fraction_theta_full" value is low, because 
the access to the reciprocal space is restricted due to the use of
the diamond anvil cell.
;
_exptl_oxdiff_absorpt_process_details
;
Gaussian integration over a grid
of 16 x 16 x 16 points =  4096 total grid points
  Based upon method of Burnham (1966)

 Data corrected for diamond-anvil cell absorption
 Note that exptl_absorpt_correction_tmin and _tmax
 the total correction factors applied to the intensities
 The individual factors are: 
         range of dac transmission factors (min-max)      0.694     0.726
         range of gasket transmission (min-max)           0.259     1.000
         range of P media transmission (min-max)          1.000     1.000

 thickness of diamond anvil 1:  8.000 mm, mu =  0.0200 mm-1
       thickness of platten 1:  0.000 mm, mu =  0.0000 mm-1

 thickness of diamond anvil 2:  8.000 mm, mu =  0.0200 mm-1
       thickness of platten 2:  0.000 mm, mu =  0.0000 mm-1

    Gasket shadowing corrections were made based upon
    Gasket thickness = 300.0 microns, radius = 174.0 microns
    Gasket absorption coeff =        30.30 mm-1
    REFLECTION WAS CONSIDERED TOTALLY OBSCURED IF 
 FRACTION CRYSTAL ILLUMINATED WAS LESS THAN 0.00

    Non-absorbing pressure medium
;
_olex2_refinement_description
;
1. Fixed Uiso
 At 1.2 times of:
  All N(H) groups, All N(H,H) groups
2. Others
 Fixed X: H12(0.06548) H22(0.56654)
 Fixed Y: H12(0.884589) H22(0.11618)
 Fixed Z: H12(0.4358) H22(0.06425)
3.a X=CH2 refined with riding coordinates:
 N11(H11A,H11B), N21(H21A,H21B)
;
_olex2_submission_special_instructions 'No special instructions were received'
_oxdiff_exptl_absorpt_empirical_details
;
Empirical correction (ABSPACK) includes:
- Absorption correction using spherical harmonics
- Frame scaling
;
_oxdiff_exptl_absorpt_empirical_full_max 1.446
_oxdiff_exptl_absorpt_empirical_full_min 0.478

loop_
_space_group_symop_operation_xyz
'x, y, z'
'-x, -y, z'
'-x+1/2, y+1/2, -z+1/2'
'x+1/2, -y+1/2, -z+1/2'
'-x, -y, -z'
'x, y, -z'
'x-1/2, -y-1/2, z-1/2'
'-x-1/2, y-1/2, z-1/2'

loop_
_atom_site_label
_atom_site_type_symbol
_atom_site_fract_x
_atom_site_fract_y
_atom_site_fract_z
_atom_site_U_iso_or_equiv
_atom_site_adp_type
_atom_site_occupancy
_atom_site_site_symmetry_order
_atom_site_calc_flag
_atom_site_refinement_flags_posn
_atom_site_refinement_flags_adp
_atom_site_refinement_flags_occupancy
_atom_site_disorder_assembly
_atom_site_disorder_group
Pb1 Pb 0.2520(3) 0.87429(15) 0.25174(10) 0.025(5) Uani 1 1 d . . . . .
Cs1 Cs 0.4125(6) 0.6228(3) 0.500000 0.026(10) Uani 1 2 d S T P . .
I1 I 0.4227(5) 0.8767(2) 0.31270(17) 0.034(8) Uani 1 1 d . . . . .
I2 I 0.0788(5) 0.87233(19) 0.19552(17) 0.032(8) Uani 1 1 d . . . . .
Cs2 Cs 0.3930(7) 1.1255(3) 0.500000 0.035(10) Uani 1 2 d S T P . .
I3 I 0.2473(5) 1.12449(18) 0.1921(2) 0.044(9) Uani 1 1 d . . . . .
I4A I 0.2206(8) 0.9422(3) 0.500000 0.040(13) Uani 1 2 d S T P . .
I5A I 0.2760(8) 0.8084(3) 0.000000 0.060(12) Uani 1 2 d S T P . .
C1 C -0.046(12) 0.872(4) 0.500000 0.008(11) Uiso 1 2 d S . P . .
N11 N -0.080(5) 0.873(2) 0.401(2) 0.038(7) Uiso 1 1 d . . . . .
H11A H -0.128195 0.874830 0.398391 0.046 Uiso 1 1 calc R U . . .
H11B H -0.053750 0.871848 0.338141 0.046 Uiso 1 1 calc R U . . .
N12 N 0.053(11) 0.886(4) 0.500000 0.040(18) Uiso 1 2 d S . P . .
H12 H 0.065480 0.884589 0.435800 0.049 Uiso 1 1 d . U . . .
C2 C 0.458(13) 0.121(5) 0.000000 0.03(2) Uiso 1 2 d S . P . .
N21 N 0.426(6) 0.123(3) 0.098(2) 0.059(10) Uiso 1 1 d . . . . .
H21A H 0.377124 0.126814 0.102441 0.071 Uiso 1 1 calc R U . . .
H21B H 0.452189 0.121459 0.160669 0.071 Uiso 1 1 calc R U . . .
N22 N 0.555(10) 0.117(3) 0.000000 0.019(14) Uiso 1 2 d S . P . .
H22 H 0.566540 0.116180 0.064250 0.023 Uiso 1 1 d . U . . .

loop_
_atom_site_aniso_label
_atom_site_aniso_U_11
_atom_site_aniso_U_22
_atom_site_aniso_U_33
_atom_site_aniso_U_23
_atom_site_aniso_U_13
_atom_site_aniso_U_12
Pb1 0.013(17) 0.0287(7) 0.0325(7) -0.0024(4) 0.000(2) 0.0025(17)
Cs1 0.01(3) 0.0354(15) 0.0343(13) 0.000 0.000 -0.003(5)
I1 0.03(2) 0.0333(11) 0.0361(10) 0.0027(9) 0.001(3) 0.004(4)
I2 0.03(3) 0.0327(11) 0.0329(10) -0.0029(9) 0.000(3) -0.004(4)
Cs2 0.04(3) 0.0262(13) 0.0426(14) 0.000 0.000 -0.002(5)
I3 0.04(3) 0.0266(10) 0.0641(15) -0.0017(11) 0.002(4) 0.001(3)
I4A 0.03(4) 0.062(2) 0.0283(16) 0.000 0.000 0.001(6)
I5A 0.10(4) 0.055(2) 0.0273(16) 0.000 0.000 0.003(5)

loop_
_atom_type_symbol
_atom_type_description
_atom_type_scat_dispersion_real
_atom_type_scat_dispersion_imag
_atom_type_scat_source
C C 0.0033 0.0016 'International Tables Vol C Tables 4.2.6.8 and 6.1.1.4'
H H 0.0000 0.0000 'International Tables Vol C Tables 4.2.6.8 and 6.1.1.4'
N N 0.0061 0.0033 'International Tables Vol C Tables 4.2.6.8 and 6.1.1.4'
I I -0.4742 1.8119 'International Tables Vol C Tables 4.2.6.8 and 6.1.1.4'
Cs Cs -0.3680 2.1192 'International Tables Vol C Tables 4.2.6.8 and 6.1.1.4'
Pb Pb -3.3944 10.1111 'International Tables Vol C Tables 4.2.6.8 and 6.1.1.4'

loop_
_exptl_crystal_face_index_h
_exptl_crystal_face_index_k
_exptl_crystal_face_index_l
_exptl_crystal_face_perp_dist
1 -17 0 0.0767
-1 17 0 0.0783
1 0 -16 0.1136
25 1 1 0.0097
-25 -1 -1 0.0097
-1 0 16 0.1115

loop_
_geom_angle_atom_site_label_1
_geom_angle_atom_site_label_2
_geom_angle_atom_site_label_3
_geom_angle
_geom_angle_site_symmetry_1
_geom_angle_site_symmetry_3
_geom_angle_publ_flag
I3 Pb1 I2 86.2(2) . . ?
I3 Pb1 I2 92.33(19) 3_545 . ?
I3 Pb1 I3 178.47(18) 3_545 . ?
I4A Pb1 I2 91.0(3) . . ?
I4A Pb1 I2 91.0(3) 6_556 . ?
I4A Pb1 I3 93.44(9) 6_556 3_545 ?
I4A Pb1 I3 87.02(9) . . ?
I4A Pb1 I3 87.02(9) 6_556 . ?
I4A Pb1 I3 93.44(9) . 3_545 ?
I4A Pb1 I4A 0.0(5) . 6_556 ?
I4A Pb1 I5A 177.4(4) . . ?
I4A Pb1 I5A 177.4(4) 6_556 . ?
I5A Pb1 I2 86.4(3) . . ?
I5A Pb1 I3 92.28(8) . . ?
I5A Pb1 I3 87.20(9) . 3_545 ?
Cs2 Cs1 Cs2 0.0 5_676 2_675 ?
Cs2 I1 Cs2 0.00(9) 5_676 2_675 ?
Pb1 I2 Cs1 94.5(2) . 3 ?
Pb1 I2 Cs1 154.45(18) . 7_575 ?
Pb1 I2 Cs2 90.0(2) . 3_545 ?
Cs1 I2 Cs1 69.7(2) 7_575 3 ?
Cs1 I2 Cs2 75.6(2) 7_575 3_545 ?
Cs2 I2 Cs1 104.86(7) 3_545 3 ?
Pb1 I3 Pb1 154.62(9) 3 . ?
Pb1 I3 Cs1 98.04(17) 3 3 ?
Pb1 I3 Cs1 98.91(18) . 3 ?
Pb1 I4A Pb1 142.2(3) 6_556 . ?
I4A I4A Pb1 0(10) 6_556 . ?
I4A I4A Pb1 0(10) 6_556 6_556 ?
Pb1 I5A Pb1 145.9(3) . 6 ?
Pb1 I5A Cs2 92.2(3) . 3_545 ?
Pb1 I5A Cs2 92.2(3) 6 3_545 ?
N11 C1 N11 124(10) 6_556 . ?
N11 C1 N12 118(8) 6_556 . ?
N11 C1 N12 118(8) . . ?
C1 N11 H11A 120.0 . . ?
C1 N11 H11B 120.0 . . ?
H11A N11 H11B 120.0 . . ?
C1 N12 H12 106(10) . . ?
C1 N12 H12 107(10) . 6_556 ?
H12 N12 H12 147(10) . 6_556 ?
N21 C2 N21 126(10) . 6 ?
N21 C2 N22 117(10) . . ?
N21 C2 N22 117(10) 6 . ?
C2 N21 H21A 120.0 . . ?
C2 N21 H21B 120.0 . . ?
H21A N21 H21B 120.0 . . ?
C2 N22 H22 105(10) . . ?
C2 N22 H22 105(10) . 6 ?
H22 N22 H22 150(10) . 6 ?

loop_
_geom_bond_atom_site_label_1
_geom_bond_atom_site_label_2
_geom_bond_distance
_geom_bond_site_symmetry_2
_geom_bond_publ_flag
Pb1 I2 3.133(13) . ?
Pb1 I3 3.040(3) 3_545 ?
Pb1 I3 3.054(3) . ?
Pb1 I4A 3.026(3) . ?
Pb1 I4A 3.026(3) 6_556 ?
Pb1 I5A 3.036(2) . ?
Cs1 Cs2 4.561(15) 5_676 ?
Cs1 Cs2 4.561(15) 2_675 ?
I1 Cs2 3.913(14) 5_676 ?
I1 Cs2 3.913(14) 2_675 ?
I2 Cs2 3.735(4) 3_545 ?
I4A I4A 0.00(3) 6_556 ?
C1 N11 1.29(10) 6_556 ?
C1 N11 1.29(10) . ?
C1 N12 1.8(3) . ?
N11 H11A 0.8600 . ?
N11 H11B 0.8600 . ?
N12 H12 0.77(6) . ?
N12 H12 0.77(6) 6_556 ?
C2 N21 1.27(11) . ?
C2 N21 1.27(11) 6 ?
C2 N22 1.7(3) . ?
N21 H21A 0.8600 . ?
N21 H21B 0.8600 . ?
N22 H22 0.77(5) . ?
N22 H22 0.77(5) 6 ?

loop_
_exptl_oxdiff_crystal_face_indexfrac_h
_exptl_oxdiff_crystal_face_indexfrac_k
_exptl_oxdiff_crystal_face_indexfrac_l
_exptl_oxdiff_crystal_face_x
_exptl_oxdiff_crystal_face_y
_exptl_oxdiff_crystal_face_z
1.1367 -16.7465 -0.1067 0.0083 -0.9366 -0.3503
-1.1459 16.7453 0.2226 -0.0084 0.9391 0.3435
1.2948 0.0270 -16.2089 0.0045 -0.3548 0.9349
24.9033 0.8923 0.9683 -1.0000 0.0000 0.0000
-24.9033 -0.8923 -0.9683 1.0000 0.0000 0.0000
-1.2849 -0.1727 16.2080 -0.0044 0.3467 -0.9380
